data_4516270
loop_
_publ_author_name
'White, Nicholas G.'
'Carta, Veronica'
'MacLachlan, Mark J.'

_publ_section_title
;
 Layered 2D Sheetlike Supramolecular Polymers Formed by
 O--H&#x00B7;&#x00B7;&#x00B7;Anion Hydrogen Bonds
;
_journal_issue 3
_journal_name_full 'Crystal Growth &amp; Design'
_journal_page_first 1540
_journal_paper_doi 10.1021/acs.cgd.5b00062
_journal_volume 15
_journal_year 2015
_chemical_compound_source synthesized
_chemical_formula_moiety 'C9 H7 O3, C6 H12 N4'
_chemical_formula_sum 'C15 H19 N4 O3'
_chemical_formula_weight 303.34
_space_group_IT_number 2
_space_group_name_Hall '-P 1'
_space_group_name_H-M_alt 'P -1'
_symmetry_cell_setting triclinic
_symmetry_space_group_name_Hall '-P 1'
_symmetry_space_group_name_H-M 'P -1'
_atom_sites_solution_hydrogens difmap
_atom_sites_solution_primary other
_cell_angle_alpha 73.032(10)
_cell_angle_beta 83.365(11)
_cell_angle_gamma 86.632(10)
_cell_formula_units_Z 2
_cell_length_a 7.283(4)
_cell_length_b 9.504(4)
_cell_length_c 10.849(5)
_cell_measurement_reflns_used 9794
_cell_measurement_temperature 90
_cell_measurement_theta_max 27.53
_cell_measurement_theta_min 2.69
_cell_volume 713.2(6)
_computing_cell_refinement 'Apex2, (Bruker, 2007)'
_computing_data_collection 'Apex2, (Bruker, 2007)'
_computing_data_reduction 'Apex2, (Bruker, 2007)'
_computing_publication_material 'CRYSTALS (Betteridge et al., 2003)'
_computing_structure_refinement 'CRYSTALS (Betteridge et al., 2003)'
_computing_structure_solution 'Superflip (Palatinus & Chapuis, 2007)'
_diffrn_ambient_temperature 90
_diffrn_measured_fraction_theta_full 0.996
_diffrn_measured_fraction_theta_max 0.992
_diffrn_measurement_device Serial
_diffrn_measurement_device_type 'Bruker Apex Duo'
_diffrn_measurement_method \w/2\q
_diffrn_radiation_monochromator graphite
_diffrn_radiation_type 'Mo K\a'
_diffrn_radiation_wavelength 0.71073
_diffrn_reflns_av_R_equivalents 0.029
_diffrn_reflns_limit_h_max 9
_diffrn_reflns_limit_h_min -9
_diffrn_reflns_limit_k_max 9
_diffrn_reflns_limit_k_min -12
_diffrn_reflns_limit_l_max 13
_diffrn_reflns_limit_l_min -14
_diffrn_reflns_number 7549
_diffrn_reflns_theta_full 27.063
_diffrn_reflns_theta_max 27.615
_diffrn_reflns_theta_min 1.973
_diffrn_standards_decay_% 0
_diffrn_standards_interval_count 0
_diffrn_standards_interval_time 0
_diffrn_standards_number 0
_exptl_absorpt_coefficient_mu 0.101
_exptl_absorpt_correction_T_max 1.00
_exptl_absorpt_correction_T_min 0.881
_exptl_absorpt_correction_type multi-scan
_exptl_absorpt_process_details 'Apex2, (Bruker, 2007)'
_exptl_crystal_colour brown
_exptl_crystal_density_diffrn 1.412
_exptl_crystal_density_method 'not measured'
_exptl_crystal_description block
_exptl_crystal_F_000 322
_exptl_crystal_size_max 0.15
_exptl_crystal_size_mid 0.07
_exptl_crystal_size_min 0.06
_refine_diff_density_max 0.29
_refine_diff_density_min -0.32
_refine_ls_extinction_method None
_refine_ls_goodness_of_fit_ref 0.9534
_refine_ls_hydrogen_treatment constr
_refine_ls_matrix_type full
_refine_ls_number_parameters 199
_refine_ls_number_reflns 2673
_refine_ls_number_restraints 0
_refine_ls_R_factor_all 0.0462
_refine_ls_R_factor_gt 0.0365
_refine_ls_shift/su_max 0.0001984
_refine_ls_shift/su_mean 0.0000311
_refine_ls_structure_factor_coef Fsqd
_refine_ls_weighting_details
;
 Method, part 1, Chebychev polynomial, (Watkin, 1994, Prince, 1982) 
 [weight] = 1.0/[A~0~*T~0~(x)+A~1~*T~1~(x) ... +A~n-1~]*T~n-1~(x)] 
 where A~i~ are the Chebychev coefficients listed below and x= Fcalc/Fmax 
 Method = Robust Weighting (Prince, 1982) 
 W = [weight] * [1-(deltaF/6*sigmaF)^2^]^2^ 
 A~i~ are: 
 5.56 8.37 3.94 1.02 
;
_refine_ls_weighting_scheme calc
_refine_ls_wR_factor_all 0.1022
_refine_ls_wR_factor_gt 0.0912
_refine_ls_wR_factor_ref 0.1022
_reflns_limit_h_max 9
_reflns_limit_h_min -9
_reflns_limit_k_max 12
_reflns_limit_k_min -11
_reflns_limit_l_max 14
_reflns_limit_l_min 0
_reflns_number_gt 2181
_reflns_number_total 3281
_reflns_threshold_expression I>2.0\s(I)
_oxford_diffrn_Wilson_B_factor 1.02
_oxford_diffrn_Wilson_scale 13.05
_oxford_refine_ls_r_factor_ref 0.0462
_oxford_refine_ls_scale 0.2855(4)
_oxford_reflns_number_all 2673
_oxford_reflns_threshold_expression_ref I>-3.0\s(I)
_cod_data_source_file cg5b00062_si_002.cif
_cod_data_source_block 1_2HMTA
_cod_depositor_comments
;
The following automatic conversions were performed:

data item '_atom_sites_solution_primary' value 'Other' was changed to
'other' in accordance with the
/home/saulius/struct/COD-crude-data/automatic-downloads/DataCite-retrospective/ACS/depositions/lib/dictionaries/cif_core.dic
dictionary named 'cif_core.dic' version 2.4.2 last updated on
2011-04-26.

Automatic conversion script
Id: cif_fix_values 6909 2019-04-08 15:41:33Z antanas 
;
_cod_original_cell_volume 713.3(6)
_cod_original_sg_symbol_H-M 'P -1 '
_cod_database_code 4516270

loop_
_symmetry_equiv_pos_as_xyz
x,y,z
-x,-y,-z

loop_
_atom_site_label
_atom_site_type_symbol
_atom_site_fract_x
_atom_site_fract_y
_atom_site_fract_z
_atom_site_U_iso_or_equiv
_atom_site_occupancy
_atom_site_adp_type
_atom_site_refinement_flags_posn
C1 C 0.43101(19) 0.32998(16) 0.34807(14) 0.0109 1.0000 Uani .
C2 C 0.42089(19) 0.32763(16) 0.22057(14) 0.0105 1.0000 Uani .
C3 C 0.5581(2) 0.25016(16) 0.16327(14) 0.0114 1.0000 Uani .
C4 C 0.7042(2) 0.17960(16) 0.23154(14) 0.0117 1.0000 Uani .
C5 C 0.71173(19) 0.17864(16) 0.36019(14) 0.0111 1.0000 Uani .
C6 C 0.5732(2) 0.25424(15) 0.41810(14) 0.0110 1.0000 Uani .
C7 C 0.8609(2) 0.09118(16) 0.43347(14) 0.0110 1.0000 Uani .
C8 C 1.0428(2) 0.09074(16) 0.37460(14) 0.0117 1.0000 Uani .
C9 C 0.8211(2) -0.00045(16) 0.55997(14) 0.0118 1.0000 Uani .
C51 C 0.9176(2) 0.55728(17) 0.32458(14) 0.0141 1.0000 Uani .
N52 N 0.76022(17) 0.65999(14) 0.33811(12) 0.0113 1.0000 Uani .
C53 C 0.6382(2) 0.66619(17) 0.23613(14) 0.0129 1.0000 Uani .
N54 N 0.73752(17) 0.71399(14) 0.10492(12) 0.0128 1.0000 Uani .
C55 C 0.8946(2) 0.61046(17) 0.09741(15) 0.0148 1.0000 Uani .
N56 N 1.02292(17) 0.60321(14) 0.19566(12) 0.0142 1.0000 Uani .
C57 C 0.8353(2) 0.80886(16) 0.31293(15) 0.0129 1.0000 Uani .
N58 N 0.93741(17) 0.86027(14) 0.18352(12) 0.0142 1.0000 Uani .
C59 C 0.8125(2) 0.86136(17) 0.08561(14) 0.0140 1.0000 Uani .
C60 C 1.0897(2) 0.75363(18) 0.17482(15) 0.0158 1.0000 Uani .
O1 O 0.29816(14) 0.41228(12) 0.39733(10) 0.0142 1.0000 Uani .
O2 O 0.28181(14) 0.39466(12) 0.14807(10) 0.0141 1.0000 Uani .
O3 O 0.55297(14) 0.23962(12) 0.04138(10) 0.0162 1.0000 Uani .
H41 H 0.7959 0.1306 0.1906 0.0100 1.0000 Uiso R
H61 H 0.5762 0.2562 0.5047 0.0099 1.0000 Uiso R
H81 H 1.0723 0.1528 0.2897 0.0099 1.0000 Uiso R
H91 H 0.7002 -0.0030 0.6012 0.0110 1.0000 Uiso R
H511 H 0.9976 0.5573 0.3913 0.0121 1.0000 Uiso R
H512 H 0.8708 0.4601 0.3380 0.0132 1.0000 Uiso R
H531 H 0.5348 0.7352 0.2426 0.0115 1.0000 Uiso R
H532 H 0.5919 0.5689 0.2512 0.0125 1.0000 Uiso R
H551 H 0.9617 0.6447 0.0124 0.0143 1.0000 Uiso R
H552 H 0.8449 0.5144 0.1112 0.0141 1.0000 Uiso R
H572 H 0.9167 0.8066 0.3780 0.0120 1.0000 Uiso R
H571 H 0.7298 0.8750 0.3199 0.0105 1.0000 Uiso R
H592 H 0.8795 0.8929 -0.0007 0.0135 1.0000 Uiso R
H591 H 0.7091 0.9290 0.0922 0.0131 1.0000 Uiso R
H602 H 1.1704 0.7496 0.2403 0.0154 1.0000 Uiso R
H601 H 1.1572 0.7846 0.0900 0.0151 1.0000 Uiso R
H11 H 0.3043 0.3994 0.4743 0.0171 1.0000 Uiso R
H21 H 0.2207 0.4500 0.1844 0.0170 1.0000 Uiso R
H31 H 0.4495 0.2698 0.0176 0.0221 1.0000 Uiso R

loop_
_atom_site_aniso_label
_atom_site_aniso_U_11
_atom_site_aniso_U_22
_atom_site_aniso_U_33
_atom_site_aniso_U_23
_atom_site_aniso_U_13
_atom_site_aniso_U_12
C1 0.0089(7) 0.0104(7) 0.0124(7) -0.0022(5) 0.0001(5) -0.0001(5)
C2 0.0095(7) 0.0104(7) 0.0110(7) -0.0014(6) -0.0030(5) 0.0010(5)
C3 0.0121(7) 0.0127(7) 0.0101(7) -0.0041(6) -0.0020(5) -0.0004(6)
C4 0.0106(7) 0.0116(7) 0.0138(7) -0.0055(6) -0.0006(6) 0.0019(5)
C5 0.0095(7) 0.0096(7) 0.0137(7) -0.0021(6) -0.0022(6) -0.0015(5)
C6 0.0128(7) 0.0109(7) 0.0093(7) -0.0024(5) -0.0015(5) -0.0009(5)
C7 0.0129(7) 0.0103(7) 0.0126(7) -0.0062(6) -0.0053(5) 0.0009(5)
C8 0.0132(7) 0.0120(7) 0.0110(7) -0.0042(5) -0.0036(6) 0.0005(5)
C9 0.0092(7) 0.0134(7) 0.0143(7) -0.0062(6) -0.0014(5) 0.0006(5)
C51 0.0158(7) 0.0147(7) 0.0115(7) -0.0037(6) -0.0034(6) 0.0051(6)
N52 0.0122(6) 0.0125(6) 0.0098(6) -0.0046(5) -0.0019(5) 0.0027(5)
C53 0.0106(7) 0.0146(7) 0.0146(7) -0.0053(6) -0.0027(6) 0.0004(5)
N54 0.0120(6) 0.0147(6) 0.0132(6) -0.0061(5) -0.0032(5) 0.0037(5)
C55 0.0156(7) 0.0168(8) 0.0139(7) -0.0077(6) -0.0030(6) 0.0056(6)
N56 0.0136(6) 0.0183(7) 0.0114(6) -0.0058(5) -0.0027(5) 0.0048(5)
C57 0.0134(7) 0.0136(7) 0.0129(7) -0.0059(6) -0.0017(6) 0.0013(6)
N58 0.0147(6) 0.0146(6) 0.0133(7) -0.0039(5) -0.0010(5) -0.0014(5)
C59 0.0158(7) 0.0140(7) 0.0109(7) -0.0015(6) -0.0025(6) 0.0020(6)
C60 0.0102(7) 0.0228(8) 0.0143(7) -0.0058(6) -0.0008(6) 0.0007(6)
O1 0.0150(5) 0.0189(6) 0.0087(5) -0.0050(4) -0.0020(4) 0.0071(4)
O2 0.0136(5) 0.0182(6) 0.0119(5) -0.0068(4) -0.0051(4) 0.0079(4)
O3 0.0135(5) 0.0248(6) 0.0129(5) -0.0097(5) -0.0058(4) 0.0085(4)

loop_
_atom_type_symbol
_atom_type_scat_dispersion_real
_atom_type_scat_dispersion_imag
_atom_type_scat_Cromer_Mann_a1
_atom_type_scat_Cromer_Mann_b1
_atom_type_scat_Cromer_Mann_a2
_atom_type_scat_Cromer_Mann_b2
_atom_type_scat_Cromer_Mann_a3
_atom_type_scat_Cromer_Mann_b3
_atom_type_scat_Cromer_Mann_a4
_atom_type_scat_Cromer_Mann_b4
_atom_type_scat_Cromer_Mann_c
_atom_type_scat_source
C 0.0033 0.0016 2.3100 20.8439 1.0200 10.2075 1.5886 0.5687 0.8650 51.6512 0.2156 'International Tables Vol C 4.2.6.8 and 6.1.1.4'
H 0.0000 0.0000 0.4930 10.5109 0.3229 26.1257 0.1402 3.1424 0.0408 57.7998 0.0030 'International Tables Vol C 4.2.6.8 and 6.1.1.4'
N 0.0061 0.0033 12.2126 0.0057 3.1322 9.8933 2.0125 28.9975 1.1663 0.5826 -11.5290 'International Tables Vol C 4.2.6.8 and 6.1.1.4'
O 0.0106 0.0060 3.0485 13.2771 2.2868 5.7011 1.5463 0.3239 0.8670 32.9089 0.2508 'International Tables Vol C 4.2.6.8 and 6.1.1.4'

loop_
_geom_angle_atom_site_label_1
_geom_angle_site_symmetry_1
_geom_angle_atom_site_label_2
_geom_angle_atom_site_label_3
_geom_angle_site_symmetry_3
_geom_angle
_geom_angle_publ_flag
C2 . C1 C6 . 120.68(13) yes
C2 . C1 O1 . 116.58(13) yes
C6 . C1 O1 . 122.73(13) yes
C1 . C2 C3 . 119.00(13) yes
C1 . C2 O2 . 123.78(13) yes
C3 . C2 O2 . 117.21(13) yes
C2 . C3 C4 . 120.24(14) yes
C2 . C3 O3 . 121.88(13) yes
C4 . C3 O3 . 117.87(13) yes
C3 . C4 C5 . 120.73(14) yes
C3 . C4 H41 . 118.7 no
C5 . C4 H41 . 120.5 no
C4 . C5 C6 . 118.98(13) yes
C4 . C5 C7 . 119.11(13) yes
C6 . C5 C7 . 121.83(13) yes
C5 . C6 C1 . 120.29(14) yes
C5 . C6 H61 . 120.5 no
C1 . C6 H61 . 119.2 no
C5 . C7 C8 . 120.71(14) yes
C5 . C7 C9 . 120.87(14) yes
C8 . C7 C9 . 118.28(14) yes
C7 . C8 C9 2_756 120.56(14) yes
C7 . C8 H81 . 119.3 no
C9 2_756 C8 H81 . 120.1 no
C7 . C9 C8 2_756 121.15(14) yes
C7 . C9 H91 . 120.0 no
C8 2_756 C9 H91 . 118.9 no
N52 . C51 N56 . 112.19(12) yes
N52 . C51 H511 . 106.3 no
N56 . C51 H511 . 109.7 no
N52 . C51 H512 . 109.1 no
N56 . C51 H512 . 108.6 no
H511 . C51 H512 . 110.9 no
C51 . N52 C53 . 107.93(12) yes
C51 . N52 C57 . 107.94(12) yes
C53 . N52 C57 . 107.86(12) yes
N52 . C53 N54 . 111.98(12) yes
N52 . C53 H531 . 109.0 no
N54 . C53 H531 . 109.1 no
N52 . C53 H532 . 107.8 no
N54 . C53 H532 . 109.3 no
H531 . C53 H532 . 109.7 no
C53 . N54 C55 . 108.43(12) yes
C53 . N54 C59 . 108.29(12) yes
C55 . N54 C59 . 108.12(12) yes
N54 . C55 N56 . 112.01(12) yes
N54 . C55 H551 . 107.9 no
N56 . C55 H551 . 108.4 no
N54 . C55 H552 . 107.7 no
N56 . C55 H552 . 109.6 no
H551 . C55 H552 . 111.2 no
C55 . N56 C51 . 108.03(12) yes
C55 . N56 C60 . 107.94(12) yes
C51 . N56 C60 . 108.12(12) yes
N52 . C57 N58 . 112.28(12) yes
N52 . C57 H572 . 109.0 no
N58 . C57 H572 . 109.3 no
N52 . C57 H571 . 106.7 no
N58 . C57 H571 . 109.6 no
H572 . C57 H571 . 109.9 no
C57 . N58 C59 . 108.69(12) yes
C57 . N58 C60 . 107.85(12) yes
C59 . N58 C60 . 108.19(12) yes
N54 . C59 N58 . 111.88(12) yes
N54 . C59 H592 . 108.6 no
N58 . C59 H592 . 109.5 no
N54 . C59 H591 . 108.0 no
N58 . C59 H591 . 109.1 no
H592 . C59 H591 . 109.8 no
N56 . C60 N58 . 112.35(12) yes
N56 . C60 H602 . 108.0 no
N58 . C60 H602 . 109.0 no
N56 . C60 H601 . 108.3 no
N58 . C60 H601 . 109.1 no
H602 . C60 H601 . 110.0 no
C1 . O1 H11 . 110.9 no
C2 . O2 H21 . 109.4 no
C3 . O3 H31 . 108.4 no

loop_
_geom_bond_atom_site_label_1
_geom_bond_atom_site_label_2
_geom_bond_site_symmetry_2
_geom_bond_distance
_geom_bond_publ_flag
C1 C2 . 1.400(2) yes
C1 C6 . 1.394(2) yes
C1 O1 . 1.3672(18) yes
C2 C3 . 1.402(2) yes
C2 O2 . 1.3662(18) yes
C3 C4 . 1.393(2) yes
C3 O3 . 1.3599(19) yes
C4 C5 . 1.401(2) yes
C4 H41 . 0.936 no
C5 C6 . 1.400(2) yes
C5 C7 . 1.487(2) yes
C6 H61 . 0.948 no
C7 C8 . 1.403(2) yes
C7 C9 . 1.402(2) yes
C8 C9 2_756 1.389(2) yes
C8 H81 . 0.946 no
C9 H91 . 0.938 no
C51 N52 . 1.4836(19) yes
C51 N56 . 1.473(2) yes
C51 H511 . 0.981 no
C51 H512 . 0.968 no
N52 C53 . 1.4836(19) yes
N52 C57 . 1.485(2) yes
C53 N54 . 1.476(2) yes
C53 H531 . 0.979 no
C53 H532 . 0.965 no
N54 C55 . 1.4754(19) yes
N54 C59 . 1.482(2) yes
C55 N56 . 1.481(2) yes
C55 H551 . 0.967 no
C55 H552 . 0.966 no
N56 C60 . 1.483(2) yes
C57 N58 . 1.471(2) yes
C57 H572 . 0.968 no
C57 H571 . 0.975 no
N58 C59 . 1.474(2) yes
N58 C60 . 1.472(2) yes
C59 H592 . 0.976 no
C59 H591 . 0.971 no
C60 H602 . 0.964 no
C60 H601 . 0.964 no
O1 H11 . 0.814 no
O2 H21 . 0.826 no
O3 H31 . 0.833 no

loop_
_geom_hbond_atom_site_label_D
_geom_hbond_atom_site_label_H
_geom_hbond_atom_site_label_A
_geom_hbond_site_symmetry_A
_geom_hbond_angle_DHA
_geom_hbond_distance_DH
_geom_hbond_distance_HA
_geom_hbond_distance_DA
_geom_hbond_publ_flag
C53 H532 C1 . 163.81(5) 0.965 2.503 3.441(2) yes
C60 H601 O3 2_765 145.56(5) 0.964 2.445 3.286(2) yes
O1 H11 N52 2_666 160.95(5) 0.814 1.954 2.737(2) yes
O2 H21 N56 1_455 153.71(5) 0.826 2.007 2.772(2) yes
O3 H31 N54 2_665 149.23(5) 0.833 1.980 2.729(2) yes
